data_4109012
loop_
_publ_author_name
'Yann Sarazin'
'David L. Hughes'
'Nikolas Kaltsoyannis'
'Joseph A. Wright'
'Manfred Bochmann'

_publ_section_title
;
 Thallium(I) Sandwich, Multidecker, and Ether Complexes Stabilized by
 Weakly-Coordinating Anions: A Spectroscopic, Structural, and Theoretical
 Investigation
;
_journal_name_full 'Journal of the American Chemical Society'
_journal_page_first 881
_journal_page_last 894
_journal_paper_doi 10.1021/ja0657105
_journal_volume 129
_journal_year 2007
_chemical_formula_moiety 'H2 O2 Tl4, 2(C36 H2 B2 F30 N), 4(C H2 Cl2)'
_chemical_formula_structural '[Tl4(mu-OH)2][H2N{B(C6F5)3}2]2.4(CH2Cl2)'
_chemical_formula_sum 'C76 H14 B4 Cl8 F60 N2 O2 Tl4'
_chemical_formula_weight 3271.2
_chemical_name_common 'Compound 3'
_chemical_name_systematic
;
 ?
;
_space_group_IT_number 2
_symmetry_cell_setting triclinic
_symmetry_space_group_name_Hall '-P 1'
_symmetry_space_group_name_H-M 'P -1'
_atom_sites_solution_hydrogens geom
_atom_sites_solution_primary direct
_atom_sites_solution_secondary difmap
_audit_creation_method SHELXL-97
_cell_angle_alpha 105.075(5)
_cell_angle_beta 92.968(6)
_cell_angle_gamma 101.382(7)
_cell_formula_units_Z 1
_cell_length_a 11.4827(11)
_cell_length_b 14.1996(12)
_cell_length_c 14.2725(8)
_cell_measurement_reflns_used 9921
_cell_measurement_temperature 120(2)
_cell_measurement_theta_max 27.48
_cell_measurement_theta_min 2.91
_cell_volume 2189.7(3)
_computing_cell_refinement 'DENZO, COLLECT'
_computing_data_reduction 'DENZO, COLLECT'
_computing_molecular_graphics 'PLATON (Spek, 1990)'
_computing_structure_refinement 'SHELXL-97 (Sheldrick, 1997)'
_computing_structure_solution 'SHELXS-97 (Sheldrick, 1997)'
_diffrn_ambient_temperature 120(2)
_diffrn_detector_area_resol_mean 9.091
_diffrn_measured_fraction_theta_full 0.997
_diffrn_measured_fraction_theta_max 0.997
_diffrn_measurement_device_type 'Bruker-Nonius KappaCCD Area Detector'
_diffrn_measurement_method '\f and \w scans'
_diffrn_radiation_monochromator graphite
_diffrn_radiation_source 'fine-focus sealed tube'
_diffrn_radiation_type MoK\a
_diffrn_radiation_wavelength 0.71073
_diffrn_reflns_av_R_equivalents 0.0364
_diffrn_reflns_av_sigmaI/netI 0.0260
_diffrn_reflns_limit_h_max 14
_diffrn_reflns_limit_h_min -14
_diffrn_reflns_limit_k_max 18
_diffrn_reflns_limit_k_min -18
_diffrn_reflns_limit_l_max 18
_diffrn_reflns_limit_l_min -18
_diffrn_reflns_number 53697
_diffrn_reflns_theta_full 27.49
_diffrn_reflns_theta_max 27.49
_diffrn_reflns_theta_min 2.97
_diffrn_standards_decay_% negligible
_diffrn_standards_number none
_exptl_absorpt_coefficient_mu 7.760
_exptl_absorpt_correction_T_max 0.5108
_exptl_absorpt_correction_T_min 0.2199
_exptl_absorpt_correction_type multi-scan
_exptl_absorpt_process_details 'SADABS V2.10 (Sheldrick, G.M., 2003)'
_exptl_crystal_colour colourless
_exptl_crystal_density_diffrn 2.480
_exptl_crystal_description block
_exptl_crystal_F_000 1520
_exptl_crystal_size_max 0.28
_exptl_crystal_size_mid 0.10
_exptl_crystal_size_min 0.10
_refine_diff_density_max 1.710
_refine_diff_density_min -2.417
_refine_diff_density_rms 0.131
_refine_ls_extinction_method none
_refine_ls_goodness_of_fit_ref 1.092
_refine_ls_hydrogen_treatment riding
_refine_ls_matrix_type full
_refine_ls_number_parameters 703
_refine_ls_number_reflns 10044
_refine_ls_number_restraints 0
_refine_ls_restrained_S_all 1.092
_refine_ls_R_factor_all 0.0386
_refine_ls_R_factor_gt 0.0336
_refine_ls_shift/su_max 0.001
_refine_ls_shift/su_mean 0.000
_refine_ls_structure_factor_coef Fsqd
_refine_ls_weighting_details 'calc w=1/[\s^2^(Fo^2^)+(0.0298P)^2^+9.5352P] where P=(Fo^2^+2Fc^2^)/3'
_refine_ls_weighting_scheme calc
_refine_ls_wR_factor_gt 0.0816
_refine_ls_wR_factor_ref 0.0844
_reflns_number_gt 9127
_reflns_number_total 10044
_reflns_threshold_expression >2sigma(I)
_cod_data_source_file ja0657105si20060816_114040_2.cif
_cod_data_source_block 2005src0804
_cod_database_code 4109012

loop_
_symmetry_equiv_pos_as_xyz
'x, y, z'
'-x, -y, -z'

loop_
_atom_site_label
_atom_site_type_symbol
_atom_site_fract_x
_atom_site_fract_y
_atom_site_fract_z
_atom_site_U_iso_or_equiv
_atom_site_adp_type
_atom_site_occupancy
_atom_site_symmetry_multiplicity
_atom_site_calc_flag
_atom_site_refinement_flags
C1 C 0.2615(3) 0.2679(3) 0.7659(3) 0.0172(7) Uani 1 1 d .
C2 C 0.2757(3) 0.3710(3) 0.8010(3) 0.0192(8) Uani 1 1 d .
C3 C 0.1986(4) 0.4168(3) 0.8591(3) 0.0219(8) Uani 1 1 d .
C4 C 0.0992(4) 0.3601(3) 0.8818(3) 0.0234(8) Uani 1 1 d .
C5 C 0.0774(4) 0.2582(3) 0.8454(3) 0.0231(8) Uani 1 1 d .
C6 C 0.1574(4) 0.2153(3) 0.7889(3) 0.0206(8) Uani 1 1 d .
C7 C 0.2667(3) 0.1561(3) 0.5889(3) 0.0192(7) Uani 1 1 d .
C8 C 0.2110(4) 0.0561(3) 0.5483(3) 0.0222(8) Uani 1 1 d .
C9 C 0.1486(4) 0.0185(3) 0.4563(3) 0.0277(9) Uani 1 1 d .
C10 C 0.1387(4) 0.0810(3) 0.3997(3) 0.0273(9) Uani 1 1 d .
C11 C 0.1884(4) 0.1816(3) 0.4364(3) 0.0233(8) Uani 1 1 d .
C12 C 0.2484(4) 0.2154(3) 0.5289(3) 0.0205(8) Uani 1 1 d .
C13 C 0.3937(3) 0.1213(3) 0.7403(3) 0.0182(7) Uani 1 1 d .
C14 C 0.4593(4) 0.0599(3) 0.6845(3) 0.0204(8) Uani 1 1 d .
C15 C 0.5068(4) -0.0109(3) 0.7141(3) 0.0235(8) Uani 1 1 d .
C16 C 0.4869(4) -0.0259(3) 0.8036(3) 0.0241(8) Uani 1 1 d .
C17 C 0.4210(4) 0.0323(3) 0.8619(3) 0.0235(8) Uani 1 1 d .
C18 C 0.3783(3) 0.1041(3) 0.8304(3) 0.0195(8) Uani 1 1 d .
C19 C 0.5691(3) 0.3224(3) 0.9112(3) 0.0197(8) Uani 1 1 d .
C20 C 0.5834(4) 0.2958(3) 0.9969(3) 0.0228(8) Uani 1 1 d .
C21 C 0.6502(4) 0.2267(3) 1.0003(3) 0.0233(8) Uani 1 1 d .
C22 C 0.6997(4) 0.1843(3) 0.9184(3) 0.0221(8) Uani 1 1 d .
C23 C 0.6833(3) 0.2141(3) 0.8343(3) 0.0193(7) Uani 1 1 d .
C24 C 0.6204(3) 0.2853(3) 0.8270(3) 0.0192(8) Uani 1 1 d .
C25 C 0.6254(3) 0.4470(3) 0.7511(3) 0.0196(8) Uani 1 1 d .
C26 C 0.6782(4) 0.5201(3) 0.8362(3) 0.0213(8) Uani 1 1 d .
C27 C 0.6919(4) 0.6211(3) 0.8481(3) 0.0226(8) Uani 1 1 d .
C28 C 0.6559(4) 0.6558(3) 0.7719(3) 0.0239(8) Uani 1 1 d .
C29 C 0.6092(4) 0.5880(3) 0.6844(3) 0.0226(8) Uani 1 1 d .
C30 C 0.5952(3) 0.4874(3) 0.6767(3) 0.0196(8) Uani 1 1 d .
C31 C 0.6972(4) 0.2949(3) 0.6493(3) 0.0196(8) Uani 1 1 d .
C32 C 0.8186(4) 0.3273(3) 0.6800(3) 0.0228(8) Uani 1 1 d .
C33 C 0.9080(4) 0.3138(3) 0.6204(4) 0.0279(9) Uani 1 1 d .
C34 C 0.8773(4) 0.2660(4) 0.5229(3) 0.0305(10) Uani 1 1 d .
C35 C 0.7595(4) 0.2336(3) 0.4877(3) 0.0272(9) Uani 1 1 d .
C36 C 0.6728(4) 0.2487(3) 0.5499(3) 0.0217(8) Uani 1 1 d .
C37 C 0.9907(5) 0.3851(5) 0.1719(4) 0.0450(13) Uani 1 1 d .
H37A H 1.0431 0.4335 0.1449 0.054 Uiso 1 1 calc R
H37B H 0.9132 0.4054 0.1790 0.054 Uiso 1 1 calc R
C38 C 0.7133(7) 0.4580(7) 0.3954(5) 0.078(3) Uani 1 1 d .
H38A H 0.7070 0.5191 0.3762 0.094 Uiso 1 1 calc R
H38B H 0.6442 0.4421 0.4316 0.094 Uiso 1 1 calc R
B1 B 0.3474(4) 0.2061(3) 0.6979(3) 0.0170(8) Uani 1 1 d .
B2 B 0.6010(4) 0.3239(3) 0.7293(3) 0.0179(8) Uani 1 1 d .
N1 N 0.4644(3) 0.2787(3) 0.6764(2) 0.0203(7) Uani 1 1 d .
H1A H 0.4375 0.3348 0.6731 0.024 Uiso 1 1 calc R
H1B H 0.4748 0.2477 0.6132 0.024 Uiso 1 1 calc R
O1 O -0.0493(3) 0.0091(3) 0.1020(2) 0.0352(7) Uani 1 1 d .
F1 F 0.3680(2) 0.43356(17) 0.77882(18) 0.0244(5) Uani 1 1 d .
F2 F 0.2206(2) 0.51683(18) 0.89125(19) 0.0291(6) Uani 1 1 d .
F3 F 0.0245(2) 0.4040(2) 0.9380(2) 0.0329(6) Uani 1 1 d .
F4 F -0.0208(2) 0.1991(2) 0.8644(2) 0.0330(6) Uani 1 1 d .
F5 F 0.1303(2) 0.11430(17) 0.75576(18) 0.0238(5) Uani 1 1 d .
F6 F 0.2153(2) -0.01237(18) 0.59835(19) 0.0295(6) Uani 1 1 d .
F7 F 0.0972(3) -0.0795(2) 0.4223(2) 0.0406(7) Uani 1 1 d .
F8 F 0.0796(3) 0.0463(2) 0.3095(2) 0.0396(7) Uani 1 1 d .
F9 F 0.1761(2) 0.2433(2) 0.3817(2) 0.0314(6) Uani 1 1 d .
F10 F 0.2897(2) 0.31611(18) 0.56182(19) 0.0263(5) Uani 1 1 d .
F11 F 0.4817(2) 0.0696(2) 0.59506(18) 0.0282(5) Uani 1 1 d .
F12 F 0.5737(2) -0.0647(2) 0.6569(2) 0.0317(6) Uani 1 1 d .
F13 F 0.5333(3) -0.0932(2) 0.8345(2) 0.0328(6) Uani 1 1 d .
F14 F 0.4015(2) 0.0209(2) 0.95124(19) 0.0301(6) Uani 1 1 d .
F15 F 0.3215(2) 0.16073(18) 0.89686(17) 0.0224(5) Uani 1 1 d .
F16 F 0.5005(2) 0.38974(19) 0.91293(17) 0.0243(5) Uani 1 1 d .
F17 F 0.5328(2) 0.3363(2) 1.07535(18) 0.0299(6) Uani 1 1 d .
F18 F 0.6663(2) 0.1989(2) 1.08264(19) 0.0315(6) Uani 1 1 d .
F19 F 0.7605(2) 0.11276(19) 0.9198(2) 0.0288(5) Uani 1 1 d .
F20 F 0.7318(2) 0.16564(18) 0.75711(18) 0.0242(5) Uani 1 1 d .
F21 F 0.7225(2) 0.49528(18) 0.91374(17) 0.0253(5) Uani 1 1 d .
F22 F 0.7410(2) 0.68722(19) 0.93381(19) 0.0299(6) Uani 1 1 d .
F23 F 0.6680(3) 0.75375(19) 0.7829(2) 0.0347(6) Uani 1 1 d .
F24 F 0.5765(2) 0.61961(19) 0.60843(19) 0.0297(6) Uani 1 1 d .
F25 F 0.5479(2) 0.42544(18) 0.58766(17) 0.0241(5) Uani 1 1 d .
F26 F 0.8554(2) 0.37502(19) 0.77505(18) 0.0263(5) Uani 1 1 d .
F27 F 1.0230(2) 0.3465(3) 0.6560(2) 0.0407(7) Uani 1 1 d .
F28 F 0.9618(3) 0.2514(3) 0.4622(2) 0.0455(8) Uani 1 1 d .
F29 F 0.7255(3) 0.1877(2) 0.39223(19) 0.0352(6) Uani 1 1 d .
F30 F 0.5592(2) 0.2164(2) 0.50508(18) 0.0284(5) Uani 1 1 d .
Tl1 Tl 0.158195(16) 0.074180(13) 0.062989(14) 0.03351(6) Uani 1 1 d .
Tl2 Tl -0.133683(19) 0.118613(18) 0.223945(14) 0.04413(7) Uani 1 1 d .
Cl1 Cl 0.96716(14) 0.26511(12) 0.08975(11) 0.0517(3) Uani 1 1 d .
Cl2 Cl 1.05595(13) 0.38947(14) 0.28630(10) 0.0538(4) Uani 1 1 d .
Cl3 Cl 0.83981(15) 0.48550(11) 0.47378(13) 0.0589(4) Uani 1 1 d .
Cl4 Cl 0.69920(15) 0.36206(11) 0.29066(11) 0.0527(3) Uani 1 1 d .

loop_
_atom_site_aniso_label
_atom_site_aniso_U_11
_atom_site_aniso_U_22
_atom_site_aniso_U_33
_atom_site_aniso_U_23
_atom_site_aniso_U_13
_atom_site_aniso_U_12
C1 0.0143(17) 0.0202(18) 0.0173(17) 0.0056(14) -0.0007(13) 0.0040(14)
C2 0.0178(18) 0.0217(19) 0.0181(18) 0.0068(15) -0.0024(14) 0.0033(15)
C3 0.024(2) 0.0227(19) 0.0192(19) 0.0047(15) -0.0035(15) 0.0092(16)
C4 0.021(2) 0.034(2) 0.0180(19) 0.0063(16) 0.0011(15) 0.0148(17)
C5 0.0155(18) 0.033(2) 0.0214(19) 0.0109(17) 0.0020(15) 0.0031(16)
C6 0.0187(19) 0.0234(19) 0.0201(19) 0.0063(15) -0.0003(15) 0.0059(15)
C7 0.0150(18) 0.0244(19) 0.0184(18) 0.0062(15) 0.0014(14) 0.0042(15)
C8 0.0207(19) 0.0217(19) 0.025(2) 0.0088(16) -0.0013(16) 0.0043(15)
C9 0.022(2) 0.026(2) 0.029(2) 0.0026(18) -0.0046(17) 0.0015(17)
C10 0.024(2) 0.036(2) 0.019(2) 0.0034(17) -0.0048(16) 0.0052(18)
C11 0.0174(19) 0.035(2) 0.022(2) 0.0144(17) 0.0019(15) 0.0072(16)
C12 0.0173(18) 0.0212(19) 0.0220(19) 0.0048(15) 0.0003(15) 0.0037(15)
C13 0.0129(17) 0.0199(18) 0.0205(18) 0.0048(15) -0.0010(14) 0.0022(14)
C14 0.0199(19) 0.0211(18) 0.0189(18) 0.0051(15) -0.0001(15) 0.0027(15)
C15 0.0177(19) 0.0230(19) 0.027(2) 0.0007(16) -0.0009(15) 0.0070(15)
C16 0.020(2) 0.0206(19) 0.033(2) 0.0100(17) -0.0017(16) 0.0064(15)
C17 0.0185(19) 0.028(2) 0.025(2) 0.0114(17) 0.0020(15) 0.0028(16)
C18 0.0170(18) 0.0197(18) 0.0203(19) 0.0036(15) -0.0005(14) 0.0041(14)
C19 0.0152(18) 0.0216(18) 0.0220(19) 0.0059(15) -0.0002(14) 0.0038(14)
C20 0.0195(19) 0.027(2) 0.0189(19) 0.0052(16) 0.0026(15) 0.0005(16)
C21 0.022(2) 0.028(2) 0.021(2) 0.0129(17) 0.0001(15) 0.0008(16)
C22 0.0188(19) 0.0212(19) 0.028(2) 0.0090(16) 0.0011(16) 0.0050(15)
C23 0.0163(18) 0.0212(18) 0.0191(18) 0.0054(15) 0.0017(14) 0.0012(14)
C24 0.0155(18) 0.0206(18) 0.0191(18) 0.0042(15) -0.0019(14) 0.0008(14)
C25 0.0172(18) 0.0245(19) 0.0174(18) 0.0054(15) 0.0026(14) 0.0056(15)
C26 0.0194(19) 0.026(2) 0.0183(18) 0.0067(16) 0.0011(15) 0.0050(15)
C27 0.0193(19) 0.0234(19) 0.0208(19) 0.0012(16) -0.0007(15) 0.0020(15)
C28 0.021(2) 0.0221(19) 0.028(2) 0.0065(16) 0.0019(16) 0.0040(16)
C29 0.0202(19) 0.027(2) 0.023(2) 0.0105(16) 0.0010(15) 0.0047(16)
C30 0.0161(18) 0.0245(19) 0.0166(18) 0.0047(15) 0.0000(14) 0.0021(15)
C31 0.0190(19) 0.0206(18) 0.0194(19) 0.0058(15) 0.0034(15) 0.0039(15)
C32 0.021(2) 0.025(2) 0.024(2) 0.0090(16) 0.0029(16) 0.0073(16)
C33 0.018(2) 0.035(2) 0.040(3) 0.021(2) 0.0072(17) 0.0115(17)
C34 0.030(2) 0.041(3) 0.032(2) 0.019(2) 0.0172(19) 0.019(2)
C35 0.038(2) 0.030(2) 0.021(2) 0.0103(17) 0.0088(18) 0.0181(19)
C36 0.021(2) 0.0209(19) 0.022(2) 0.0054(16) 0.0017(15) 0.0042(15)
C37 0.042(3) 0.052(3) 0.047(3) 0.023(3) -0.005(2) 0.013(3)
C38 0.071(5) 0.100(6) 0.052(4) -0.024(4) -0.025(3) 0.059(5)
B1 0.0153(19) 0.0170(19) 0.0172(19) 0.0034(16) 0.0008(15) 0.0022(15)
B2 0.0133(19) 0.023(2) 0.018(2) 0.0057(16) -0.0001(15) 0.0039(16)
N1 0.0140(15) 0.0266(17) 0.0211(16) 0.0106(14) -0.0006(12) 0.0019(13)
O1 0.0406(19) 0.0350(18) 0.0281(17) 0.0085(14) 0.0046(14) 0.0039(15)
F1 0.0223(12) 0.0215(11) 0.0296(13) 0.0105(10) 0.0014(10) 0.0011(9)
F2 0.0367(15) 0.0226(12) 0.0285(13) 0.0047(10) -0.0013(11) 0.0120(11)
F3 0.0299(14) 0.0425(15) 0.0293(14) 0.0055(12) 0.0088(11) 0.0194(12)
F4 0.0199(12) 0.0405(15) 0.0399(15) 0.0143(12) 0.0113(11) 0.0030(11)
F5 0.0198(12) 0.0207(11) 0.0296(13) 0.0074(10) 0.0032(9) 0.0008(9)
F6 0.0331(14) 0.0208(12) 0.0326(14) 0.0098(10) -0.0078(11) 0.0009(10)
F7 0.0460(17) 0.0248(13) 0.0404(16) -0.0001(12) -0.0179(13) 0.0011(12)
F8 0.0425(17) 0.0454(17) 0.0233(13) 0.0048(12) -0.0149(12) 0.0029(13)
F9 0.0237(13) 0.0442(15) 0.0301(14) 0.0199(12) -0.0010(10) 0.0048(11)
F10 0.0247(12) 0.0239(12) 0.0297(13) 0.0114(10) -0.0056(10) 0.0010(10)
F11 0.0311(14) 0.0357(14) 0.0212(12) 0.0079(11) 0.0062(10) 0.0144(11)
F12 0.0339(14) 0.0305(13) 0.0311(14) 0.0015(11) 0.0032(11) 0.0171(11)
F13 0.0358(15) 0.0311(14) 0.0402(15) 0.0165(12) 0.0022(12) 0.0190(11)
F14 0.0324(14) 0.0399(15) 0.0277(13) 0.0199(12) 0.0069(11) 0.0154(12)
F15 0.0217(12) 0.0275(12) 0.0216(12) 0.0088(10) 0.0042(9) 0.0103(10)
F16 0.0201(12) 0.0330(13) 0.0228(12) 0.0073(10) 0.0040(9) 0.0131(10)
F17 0.0295(14) 0.0425(15) 0.0201(12) 0.0092(11) 0.0077(10) 0.0112(11)
F18 0.0372(15) 0.0386(15) 0.0242(13) 0.0191(11) 0.0034(11) 0.0074(12)
F19 0.0270(13) 0.0291(13) 0.0378(14) 0.0181(11) 0.0037(11) 0.0115(10)
F20 0.0235(12) 0.0260(12) 0.0255(12) 0.0075(10) 0.0063(10) 0.0098(10)
F21 0.0260(13) 0.0272(12) 0.0190(11) 0.0046(10) -0.0072(9) 0.0023(10)
F22 0.0357(14) 0.0236(12) 0.0236(13) -0.0007(10) -0.0046(10) 0.0024(11)
F23 0.0430(16) 0.0186(12) 0.0400(16) 0.0069(11) -0.0030(12) 0.0047(11)
F24 0.0321(14) 0.0300(13) 0.0294(13) 0.0156(11) -0.0045(11) 0.0043(11)
F25 0.0277(13) 0.0243(12) 0.0164(11) 0.0045(9) -0.0036(9) -0.0004(10)
F26 0.0173(11) 0.0340(13) 0.0250(12) 0.0083(10) -0.0024(9) 0.0008(10)
F27 0.0173(13) 0.069(2) 0.0463(17) 0.0316(16) 0.0075(12) 0.0127(13)
F28 0.0390(17) 0.078(2) 0.0410(17) 0.0311(16) 0.0266(14) 0.0363(16)
F29 0.0506(17) 0.0412(15) 0.0189(12) 0.0066(11) 0.0111(12) 0.0227(13)
F30 0.0272(13) 0.0342(14) 0.0191(12) 0.0025(10) -0.0009(10) 0.0031(11)
Tl1 0.03035(10) 0.02951(9) 0.03505(10) 0.00175(7) -0.00090(7) 0.00420(7)
Tl2 0.04071(12) 0.06063(14) 0.02870(10) 0.00884(9) 0.01402(8) 0.00763(10)
Cl1 0.0485(8) 0.0590(9) 0.0417(7) 0.0130(6) 0.0075(6) -0.0016(7)
Cl2 0.0424(7) 0.0851(11) 0.0362(7) 0.0191(7) 0.0009(6) 0.0168(7)
Cl3 0.0531(9) 0.0438(7) 0.0740(11) 0.0158(7) -0.0261(8) 0.0064(6)
Cl4 0.0654(10) 0.0448(7) 0.0458(8) 0.0070(6) -0.0003(7) 0.0165(7)

loop_
_atom_type_symbol
_atom_type_description
_atom_type_scat_dispersion_real
_atom_type_scat_dispersion_imag
_atom_type_scat_source
C C 0.0033 0.0016 'International Tables Vol C Tables 4.2.6.8 and 6.1.1.4'
H H 0.0000 0.0000 'International Tables Vol C Tables 4.2.6.8 and 6.1.1.4'
B B 0.0013 0.0007 'International Tables Vol C Tables 4.2.6.8 and 6.1.1.4'
N N 0.0061 0.0033 'International Tables Vol C Tables 4.2.6.8 and 6.1.1.4'
O O 0.0106 0.0060 'International Tables Vol C Tables 4.2.6.8 and 6.1.1.4'
F F 0.0171 0.0103 'International Tables Vol C Tables 4.2.6.8 and 6.1.1.4'
Tl Tl -2.8358 9.6688 'International Tables Vol C Tables 4.2.6.8 and 6.1.1.4'
Cl Cl 0.1484 0.1585 'International Tables Vol C Tables 4.2.6.8 and 6.1.1.4'

loop_
_geom_angle_atom_site_label_1
_geom_angle_atom_site_label_2
_geom_angle_atom_site_label_3
_geom_angle
_geom_angle_site_symmetry_1
_geom_angle_site_symmetry_3
C6 C1 C2 113.1(4) . .
C6 C1 B1 118.9(3) . .
C2 C1 B1 127.9(3) . .
F1 C2 C3 115.4(3) . .
F1 C2 C1 120.8(4) . .
C3 C2 C1 123.8(4) . .
F2 C3 C4 120.2(4) . .
F2 C3 C2 119.8(4) . .
C4 C3 C2 120.0(4) . .
F3 C4 C3 120.2(4) . .
F3 C4 C5 121.0(4) . .
C3 C4 C5 118.8(4) . .
F4 C5 C4 120.9(4) . .
F4 C5 C6 119.6(4) . .
C4 C5 C6 119.5(4) . .
F5 C6 C5 116.2(4) . .
F5 C6 C1 119.1(4) . .
C5 C6 C1 124.7(4) . .
C12 C7 C8 112.7(4) . .
C12 C7 B1 120.6(3) . .
C8 C7 B1 126.7(3) . .
F6 C8 C9 114.9(4) . .
F6 C8 C7 120.9(4) . .
C9 C8 C7 124.1(4) . .
F7 C9 C10 119.8(4) . .
F7 C9 C8 120.4(4) . .
C10 C9 C8 119.8(4) . .
F8 C10 C9 121.1(4) . .
F8 C10 C11 119.6(4) . .
C9 C10 C11 119.3(4) . .
F9 C11 C12 122.2(4) . .
F9 C11 C10 119.2(4) . .
C12 C11 C10 118.6(4) . .
F10 C12 C11 115.1(4) . .
F10 C12 C7 119.5(3) . .
C11 C12 C7 125.4(4) . .
C18 C13 C14 113.2(4) . .
C18 C13 B1 127.2(3) . .
C14 C13 B1 119.6(3) . .
F11 C14 C15 116.1(4) . .
F11 C14 C13 119.2(4) . .
C15 C14 C13 124.7(4) . .
F12 C15 C16 119.6(4) . .
F12 C15 C14 120.9(4) . .
C16 C15 C14 119.6(4) . .
F13 C16 C15 120.7(4) . .
F13 C16 C17 121.0(4) . .
C15 C16 C17 118.3(4) . .
F14 C17 C18 120.0(4) . .
F14 C17 C16 119.9(4) . .
C18 C17 C16 120.1(4) . .
F15 C18 C17 114.5(4) . .
F15 C18 C13 121.3(3) . .
C17 C18 C13 124.2(4) . .
F16 C19 C20 115.5(4) . .
F16 C19 C24 120.0(3) . .
C20 C19 C24 124.5(4) . .
F17 C20 C21 120.2(4) . .
F17 C20 C19 120.9(4) . .
C21 C20 C19 118.9(4) . .
F18 C21 C20 120.7(4) . .
F18 C21 C22 119.9(4) . .
C20 C21 C22 119.4(4) . .
F19 C22 C21 119.7(4) . .
F19 C22 C23 120.8(4) . .
C21 C22 C23 119.4(4) . .
F20 C23 C24 121.2(3) . .
F20 C23 C22 114.8(3) . .
C24 C23 C22 124.0(4) . .
C23 C24 C19 113.6(4) . .
C23 C24 B2 125.4(4) . .
C19 C24 B2 121.0(3) . .
C30 C25 C26 112.6(4) . .
C30 C25 B2 119.1(3) . .
C26 C25 B2 128.3(4) . .
F21 C26 C27 114.9(4) . .
F21 C26 C25 121.1(4) . .
C27 C26 C25 124.0(4) . .
F22 C27 C26 120.5(4) . .
F22 C27 C28 119.3(4) . .
C26 C27 C28 120.2(4) . .
F23 C28 C29 120.6(4) . .
F23 C28 C27 120.7(4) . .
C29 C28 C27 118.7(4) . .
F24 C29 C28 120.1(4) . .
F24 C29 C30 121.1(4) . .
C28 C29 C30 118.9(4) . .
F25 C30 C29 115.1(3) . .
F25 C30 C25 119.4(4) . .
C29 C30 C25 125.5(4) . .
C36 C31 C32 113.1(4) . .
C36 C31 B2 128.0(4) . .
C32 C31 B2 118.6(3) . .
F26 C32 C33 115.7(4) . .
F26 C32 C31 119.5(4) . .
C33 C32 C31 124.8(4) . .
F27 C33 C34 120.0(4) . .
F27 C33 C32 121.1(4) . .
C34 C33 C32 118.9(4) . .
F28 C34 C35 120.0(4) . .
F28 C34 C33 120.9(4) . .
C35 C34 C33 119.2(4) . .
F29 C35 C34 121.1(4) . .
F29 C35 C36 118.9(4) . .
C34 C35 C36 120.0(4) . .
F30 C36 C35 114.1(4) . .
F30 C36 C31 121.9(4) . .
C35 C36 C31 123.9(4) . .
Cl2 C37 Cl1 112.1(3) . .
Cl2 C37 H37A 109.2 . .
Cl1 C37 H37A 109.2 . .
Cl2 C37 H37B 109.2 . .
Cl1 C37 H37B 109.2 . .
H37A C37 H37B 107.9 . .
Cl3 C38 Cl4 117.9(4) . .
Cl3 C38 H38A 107.8 . .
Cl4 C38 H38A 107.8 . .
Cl3 C38 H38B 107.8 . .
Cl4 C38 H38B 107.8 . .
H38A C38 H38B 107.2 . .
N1 B1 C1 112.7(3) . .
N1 B1 C13 107.4(3) . .
C1 B1 C13 115.3(3) . .
N1 B1 C7 104.3(3) . .
C1 B1 C7 104.7(3) . .
C13 B1 C7 112.0(3) . .
N1 B2 C24 110.6(3) . .
N1 B2 C25 106.9(3) . .
C24 B2 C25 114.3(3) . .
N1 B2 C31 109.7(3) . .
C24 B2 C31 112.9(3) . .
C25 B2 C31 102.0(3) . .
B1 N1 B2 134.9(3) . .
B1 N1 H1A 103.5 . .
B2 N1 H1A 103.5 . .
B1 N1 H1B 103.5 . .
B2 N1 H1B 103.5 . .
H1A N1 H1B 105.3 . .
Tl2 O1 Tl1 121.23(15) . 2
Tl2 O1 Tl1 117.87(14) . .
Tl1 O1 Tl1 102.23(12) 2 .
O1 Tl1 O1 77.77(12) 2 .

loop_
_geom_bond_atom_site_label_1
_geom_bond_atom_site_label_2
_geom_bond_distance
_geom_bond_site_symmetry_2
C1 C6 1.382(6) .
C1 C2 1.391(5) .
C1 B1 1.639(6) .
C2 F1 1.349(5) .
C2 C3 1.385(6) .
C3 F2 1.342(5) .
C3 C4 1.367(6) .
C4 F3 1.338(5) .
C4 C5 1.371(6) .
C5 F4 1.351(5) .
C5 C6 1.380(6) .
C6 F5 1.354(5) .
C7 C12 1.383(6) .
C7 C8 1.391(6) .
C7 B1 1.674(6) .
C8 F6 1.355(5) .
C8 C9 1.382(6) .
C9 F7 1.347(5) .
C9 C10 1.362(7) .
C10 F8 1.345(5) .
C10 C11 1.379(6) .
C11 F9 1.339(5) .
C11 C12 1.376(6) .
C12 F10 1.361(5) .
C13 C18 1.384(6) .
C13 C14 1.387(6) .
C13 B1 1.641(6) .
C14 F11 1.351(5) .
C14 C15 1.379(6) .
C15 F12 1.347(5) .
C15 C16 1.371(6) .
C16 F13 1.337(5) .
C16 C17 1.378(6) .
C17 F14 1.351(5) .
C17 C18 1.377(6) .
C18 F15 1.359(5) .
C19 F16 1.350(5) .
C19 C20 1.382(6) .
C19 C24 1.391(6) .
C20 F17 1.337(5) .
C20 C21 1.368(6) .
C21 F18 1.349(5) .
C21 C22 1.375(6) .
C22 F19 1.346(5) .
C22 C23 1.388(6) .
C23 F20 1.349(5) .
C23 C24 1.375(6) .
C24 B2 1.645(6) .
C25 C30 1.391(6) .
C25 C26 1.393(6) .
C25 B2 1.657(6) .
C26 F21 1.350(5) .
C26 C27 1.375(6) .
C27 F22 1.349(5) .
C27 C28 1.382(6) .
C28 F23 1.336(5) .
C28 C29 1.370(6) .
C29 F24 1.340(5) .
C29 C30 1.380(6) .
C30 F25 1.357(4) .
C31 C36 1.386(6) .
C31 C32 1.388(6) .
C31 B2 1.661(6) .
C32 F26 1.352(5) .
C32 C33 1.377(6) .
C33 F27 1.335(5) .
C33 C34 1.373(7) .
C34 F28 1.344(5) .
C34 C35 1.363(7) .
C35 F29 1.348(5) .
C35 C36 1.379(6) .
C36 F30 1.358(5) .
C37 Cl2 1.742(6) .
C37 Cl1 1.760(6) .
C37 H37A 0.9900 .
C37 H37B 0.9900 .
C38 Cl3 1.702(6) .
C38 Cl4 1.715(7) .
C38 H38A 0.9900 .
C38 H38B 0.9900 .
B1 N1 1.620(5) .
B2 N1 1.634(5) .
N1 H1A 0.9200 .
N1 H1B 0.9200 .
O1 Tl2 2.397(4) .
O1 Tl1 2.483(3) 2
O1 Tl1 2.526(4) .
Tl1 O1 2.483(3) 2
